data_2008566
loop_
_publ_author_name
'Filippo Minutolo'
'Scott R. Wilson'
'John A. Katzenellenbogen'

_publ_section_title
;
Crystallographic evidence for the electronic distribution in
(2,4-cyclopentadien-1-ylidenehydrazono)triphenylphosphorane
;
_journal_issue 6
_journal_name_full 'Acta Crystallographica Section C'
_journal_page_first 1016
_journal_page_last 1016
_journal_volume 55
_journal_year 1999
_chemical_formula_sum 'C23 H19 N2 P'
_chemical_formula_weight 354.37
_space_group_IT_number 14
_symmetry_cell_setting monoclinic
_symmetry_space_group_name_Hall '-P 2ybc'
_symmetry_space_group_name_H-M 'P 1 21/c 1'
_cell_angle_alpha 90.00
_cell_angle_beta 95.8190(10)
_cell_angle_gamma 90.00
_cell_formula_units_Z 4
_cell_length_a 11.1445(7)
_cell_length_b 11.7843(7)
_cell_length_c 14.0877(9)
_cell_measurement_temperature 198(2)
_cell_volume 1840.6(2)
_diffrn_ambient_temperature 198(2)
_exptl_crystal_density_diffrn 1.279
_refine_ls_R_factor_obs .0330
_refine_ls_wR_factor_obs .0651
_cod_depositor_comments
;
The following automatic conversions were performed:
'_symmetry_cell_setting' value 'Monoclinic' changed to 'monoclinic'
according to '/home/saulius/struct/CIF-dictionaries/cif_core.dic'
dictionary named 'cif_core.dic' version 2.4.1 from 2010-06-29.

Automatic conversion script
Id: cif_fix_enum 1527 2010-12-29 10:47:43Z saulius 
;
_cod_original_sg_symbol_H-M 'P 21/c'
_cod_database_code 2008566

loop_
_symmetry_equiv_pos_as_xyz
'x, y, z'
'-x, y+1/2, -z+1/2'
'-x, -y, -z'
'x, -y-1/2, z-1/2'

loop_
_atom_site_aniso_label
_atom_site_aniso_U_11
_atom_site_aniso_U_22
_atom_site_aniso_U_33
_atom_site_aniso_U_12
_atom_site_aniso_U_13
_atom_site_aniso_U_23
P1 .0308(3) .0282(3) .0336(3) .0010(2) .0038(2) -.0005(2)
N1 .0380(8) .0325(9) .0341(9) .0010(7) .0078(7) .0044(7)
C1 .0364(11) .0300(10) .0307(11) -.0048(9) -.0002(8) .0010(9)
N2 .0356(9) .0361(9) .0365(9) -.0029(7) .0046(7) -.0019(8)
C2 .0425(12) .0490(14) .0449(13) -.0073(11) .0091(10) .0032(11)
C3 .059(2) .0524(15) .0474(15) -.0171(12) .0047(12) .0104(12)
C4 .0605(14) .0345(12) .0451(14) -.0003(11) -.0098(11) .0054(11)
C5 .0394(12) .0354(12) .0367(12) .0014(10) .0005(10) -.0013(9)
C6 .0293(10) .0245(10) .0381(11) .0025(8) .0034(8) -.0042(8)
C7 .0385(12) .0453(13) .0462(14) -.0008(10) .0019(10) -.0033(11)
C8 .0322(12) .0453(14) .068(2) -.0034(10) .0023(11) -.0064(12)
C9 .0431(14) .0417(13) .065(2) .0058(11) -.0160(13) -.0216(12)
C10 .0495(14) .060(2) .0414(14) .0078(11) -.0066(11) -.0128(12)
C11 .0390(12) .0431(13) .0423(13) .0012(10) .0035(10) -.0054(10)
C12 .0280(10) .0280(10) .0352(11) -.0039(8) .0096(8) -.0008(9)
C13 .0381(12) .0364(12) .0480(14) -.0011(10) .0012(10) -.0054(11)
C14 .0423(13) .0311(12) .074(2) .0020(11) .0111(12) -.0056(12)
C15 .0589(15) .0363(13) .061(2) -.0109(12) .0248(13) -.0157(12)
C16 .066(2) .0503(15) .0429(15) -.0146(13) .0041(12) -.0111(12)
C17 .0442(12) .0381(12) .0388(13) -.0014(11) .0035(10) -.0008(10)
C18 .0270(9) .0281(10) .0285(10) .0003(8) .0004(7) -.0012(8)
C19 .0356(11) .0342(12) .0396(12) .0060(10) .0032(9) .0047(10)
C20 .0440(12) .0338(12) .0435(13) -.0015(10) .0099(10) .0105(10)
C21 .0354(11) .0423(13) .0405(12) -.0045(10) .0104(9) -.0028(10)
C22 .0352(11) .0306(11) .0471(13) .0039(10) .0118(10) -.0028(10)
C23 .0394(11) .0269(11) .0367(12) -.0026(9) .0054(9) .0019(9)

loop_
_atom_site_label
_atom_site_fract_x
_atom_site_fract_y
_atom_site_fract_z
_atom_site_U_iso_or_equiv
_atom_site_thermal_displace_type
_atom_site_calc_flag
_atom_site_refinement_flags
_atom_site_occupancy
_atom_site_disorder_group
_atom_site_type_symbol
P1 .27419(4) .23003(4) .08721(3) .0308(2) Uani d . 1 . P
N1 .31418(12) .12489(11) .15774(10) .0346(4) Uani d . 1 . N
C1 .25040(15) .01893(15) .27693(12) .0326(4) Uani d . 1 . C
N2 .23173(12) .10805(12) .22181(10) .0360(4) Uani d . 1 . N
C2 .1686(2) -.0133(2) .34572(14) .0452(5) Uani d . 1 . C
H2B .0923(17) .0300(16) .3533(13) .065(6) Uiso d . 1 . H
C3 .2106(2) -.1097(2) .3879(2) .0530(6) Uani d . 1 . C
H3A .1725(16) -.1508(17) .4356(13) .062(6) Uiso d . 1 . H
C4 .3206(2) -.1415(2) .34799(14) .0477(6) Uani d . 1 . C
H4A .3689(15) -.2083(15) .3690(13) .053(6) Uiso d . 1 . H
C5 .3446(2) -.0655(2) .28163(14) .0374(5) Uani d . 1 . C
H5A .4113(14) -.0639(13) .2462(11) .038(5) Uiso d . 1 . H
C6 .13858(15) .20347(13) .00947(13) .0306(4) Uani d . 1 . C
C7 .0354(2) .1682(2) .0497(2) .0435(5) Uani d . 1 . C
H7A .0367(15) .1624(15) .1164(13) .053(6) Uiso d . 1 . H
C8 -.0682(2) .1396(2) -.0086(2) .0487(6) Uani d . 1 . C
H8A -.1369(16) .1139(15) .0224(12) .050(6) Uiso d . 1 . H
C9 -.0698(2) .1455(2) -.1058(2) .0513(6) Uani d . 1 . C
H9A -.1389(16) .1251(15) -.1448(13) .050(6) Uiso d . 1 . H
C10 .0310(2) .1810(2) -.1465(2) .0512(6) Uani d . 1 . C
H10A .0284(16) .1838(16) -.2143(14) .065(7) Uiso d . 1 . H
C11 .1347(2) .2099(2) -.08891(14) .0415(5) Uani d . 1 . C
H11A .2006(15) .2353(14) -.1202(12) .047(6) Uiso d . 1 . H
C12 .25226(14) .36219(14) .14757(12) .0300(4) Uani d . 1 . C
C13 .1705(2) .4434(2) .1108(2) .0410(5) Uani d . 1 . C
H13A .1230(13) .4282(13) .0538(11) .032(5) Uiso d . 1 . H
C14 .1590(2) .5450(2) .1584(2) .0489(6) Uani d . 1 . C
H14A .0999(16) .5973(15) .1322(13) .052(6) Uiso d . 1 . H
C15 .2278(2) .5652(2) .2429(2) .0508(6) Uani d . 1 . C
H15A .2157(14) .6364(16) .2772(13) .055(6) Uiso d . 1 . H
C16 .3094(2) .4855(2) .2800(2) .0531(6) Uani d . 1 . C
H16A .3573(15) .5005(16) .3364(14) .059(6) Uiso d . 1 . H
C17 .3223(2) .3843(2) .23279(14) .0404(5) Uani d . 1 . C
H17A .3777(14) .3299(14) .2567(11) .040(5) Uiso d . 1 . H
C18 .39703(14) .24642(13) .01564(11) .0280(4) Uani d . 1 . C
C19 .4181(2) .3476(2) -.03111(13) .0365(5) Uani d . 1 . C
H19A .3655(15) .4142(15) -.0238(12) .047(5) Uiso d . 1 . H
C20 .5137(2) .3562(2) -.08627(14) .0401(5) Uani d . 1 . C
H20A .5267(14) .4243(15) -.1148(12) .043(5) Uiso d . 1 . H
C21 .5884(2) .2646(2) -.09582(13) .0389(5) Uani d . 1 . C
H21A .6557(14) .2713(13) -.1347(12) .043(5) Uiso d . 1 . H
C22 .5688(2) .1642(2) -.04969(13) .0371(5) Uani d . 1 . C
H22A .6190(14) .1017(14) -.0548(11) .041(5) Uiso d . 1 . H
C23 .4743(2) .1549(2) .00548(13) .0342(5) Uani d . 1 . C
H23A .4635(13) .0920(14) .0388(11) .031(5) Uiso d . 1 . H

loop_
_geom_bond_atom_site_label_1
_geom_bond_atom_site_label_2
_geom_bond_site_symmetry_2
_geom_bond_distance
_geom_bond_publ_flag
P1 N1 . 1.6220(14) ?
P1 C18 . 1.791(2) ?
P1 C6 . 1.802(2) ?
P1 C12 . 1.803(2) ?
N1 N2 . 1.366(2) ?
C1 N2 . 1.310(2) ?
C1 C5 . 1.444(2) ?
C1 C2 . 1.447(2) ?
C2 C3 . 1.344(3) ?
C2 H2B . 1.01(2) ?
C3 C4 . 1.448(3) ?
C3 H3A . .96(2) ?
C4 C5 . 1.341(3) ?
C4 H4A . .98(2) ?
C5 H5A . .936(15) ?
C6 C11 . 1.384(2) ?
C6 C7 . 1.396(2) ?
C7 C8 . 1.389(3) ?
C7 H7A . .94(2) ?
C8 C9 . 1.369(3) ?
C8 H8A . .97(2) ?
C9 C10 . 1.377(3) ?
C9 H9A . .93(2) ?
C10 C11 . 1.386(3) ?
C10 H10A . .95(2) ?
C11 H11A . .94(2) ?
C12 C13 . 1.385(2) ?
C12 C17 . 1.389(2) ?
C13 C14 . 1.385(3) ?
C13 H13A . .93(2) ?
C14 C15 . 1.371(3) ?
C14 H14A . .95(2) ?
C15 C16 . 1.374(3) ?
C15 H15A . .98(2) ?
C16 C17 . 1.381(3) ?
C16 H16A . .93(2) ?
C17 H17A . .93(2) ?
C18 C19 . 1.393(2) ?
C18 C23 . 1.396(2) ?
C19 C20 . 1.385(2) ?
C19 H19A . .99(2) ?
C20 C21 . 1.377(2) ?
C20 H20A . .92(2) ?
C21 C22 . 1.378(2) ?
C21 H21A . .98(2) ?
C22 C23 . 1.375(2) ?
C22 H22A . .93(2) ?
C23 H23A . .89(2) ?

loop_
_cod_related_entry_id
_cod_related_entry_database
_cod_related_entry_code
1 ChemSpider 292196
